data_4346633
loop_
_publ_author_name
'Mebs, Stefan'
'Braun, Beatrice'
'Kositzki, Ramona'
'Limberg, Christian'
'Haumann, Michael'

_publ_section_title
;
 Abrupt versus Gradual Spin-Crossover in Fe(II)(phen)2(NCS)2 and
 Fe(III)(dedtc)3 Compared by X-ray Absorption and Emission Spectroscopy
 and Quantum-Chemical Calculations.
;
_journal_issue 24
_journal_name_full 'Inorganic chemistry'
_journal_page_first 11606
_journal_page_last 11624
_journal_paper_doi 10.1021/acs.inorgchem.5b01822
_journal_volume 54
_journal_year 2015
_chemical_formula_moiety 'C15 H30 Fe N3 S6'
_chemical_formula_sum 'C15 H30 Fe N3 S6'
_chemical_formula_weight 500.63
_space_group_crystal_system monoclinic
_space_group_IT_number 15
_space_group_name_Hall '-C 2yc'
_space_group_name_H-M_alt 'C 1 2/c 1'
_atom_sites_solution_hydrogens geom
_audit_creation_method SHELXL-2013
_cell_angle_alpha 90
_cell_angle_beta 111.7341(6)
_cell_angle_gamma 90
_cell_formula_units_Z 4
_cell_length_a 14.3561(3)
_cell_length_b 10.4687(2)
_cell_length_c 17.2808(3)
_cell_measurement_reflns_used 9985
_cell_measurement_temperature 350(2)
_cell_measurement_theta_max 31.44
_cell_measurement_theta_min 2.35
_cell_volume 2412.50(8)
_computing_cell_refinement 'Bruker SAINT'
_computing_data_collection 'Bruker APEX2'
_computing_data_reduction 'Bruker SAINT'
_computing_structure_refinement 'SHELXL-2014 (Sheldrick 2014)'
_computing_structure_solution 'SHELXS-97 (Sheldrick 2008)'
_diffrn_ambient_temperature 350(2)
_diffrn_measured_fraction_theta_full 1.000
_diffrn_measured_fraction_theta_max 0.977
_diffrn_measurement_device_type 'Bruker D8 VENTURE'
_diffrn_measurement_method '\f and \w scans'
_diffrn_radiation_type MoK\a
_diffrn_radiation_wavelength 0.71073
_diffrn_reflns_av_R_equivalents 0.0363
_diffrn_reflns_av_unetI/netI 0.0251
_diffrn_reflns_Laue_measured_fraction_full 1.000
_diffrn_reflns_Laue_measured_fraction_max 0.977
_diffrn_reflns_limit_h_max 22
_diffrn_reflns_limit_h_min -19
_diffrn_reflns_limit_k_max 15
_diffrn_reflns_limit_k_min -16
_diffrn_reflns_limit_l_max 26
_diffrn_reflns_limit_l_min -26
_diffrn_reflns_number 45341
_diffrn_reflns_point_group_measured_fraction_full 1.000
_diffrn_reflns_point_group_measured_fraction_max 0.977
_diffrn_reflns_theta_full 25.000
_diffrn_reflns_theta_max 33.184
_diffrn_reflns_theta_min 2.473
_exptl_absorpt_coefficient_mu 1.149
_exptl_absorpt_correction_T_max 0.7466
_exptl_absorpt_correction_T_min 0.5883
_exptl_absorpt_correction_type multi-scan
_exptl_absorpt_process_details SADABS
_exptl_crystal_colour black
_exptl_crystal_density_diffrn 1.378
_exptl_crystal_description block
_exptl_crystal_F_000 1052
_exptl_crystal_size_max 0.420
_exptl_crystal_size_mid 0.380
_exptl_crystal_size_min 0.360
_refine_diff_density_max 0.502
_refine_diff_density_min -0.309
_refine_diff_density_rms 0.052
_refine_ls_extinction_method none
_refine_ls_goodness_of_fit_ref 1.026
_refine_ls_hydrogen_treatment constr
_refine_ls_matrix_type full
_refine_ls_number_parameters 138
_refine_ls_number_reflns 4519
_refine_ls_number_restraints 0
_refine_ls_restrained_S_all 1.026
_refine_ls_R_factor_all 0.0845
_refine_ls_R_factor_gt 0.0428
_refine_ls_shift/su_max 0.000
_refine_ls_shift/su_mean 0.000
_refine_ls_structure_factor_coef Fsqd
_refine_ls_weighting_details 'w=1/[\s^2^(Fo^2^)+(0.0362P)^2^+1.6255P] where P=(Fo^2^+2Fc^2^)/3'
_refine_ls_weighting_scheme calc
_refine_ls_wR_factor_gt 0.0872
_refine_ls_wR_factor_ref 0.1008
_reflns_Friedel_coverage 0.000
_reflns_number_gt 2893
_reflns_number_total 4519
_reflns_threshold_expression 'I > 2\s(I)'
_cod_data_source_file ic5b01822_si_002.cif
_cod_data_source_block 350k_neu
_cod_original_sg_symbol_H-M 'C 2/c'
_cod_database_code 4346633
_shelx_space_group_comment
;
The symmetry employed for this shelxl refinement is uniquely defined
by the following loop, which should always be used as a source of
symmetry information in preference to the above space-group names.
They are only intended as comments.
;
_shelx_estimated_absorpt_t_min 0.644
_shelx_estimated_absorpt_t_max 0.682
_shelxl_version_number 2013-4

loop_
_space_group_symop_operation_xyz
'x, y, z'
'-x, y, -z+1/2'
'x+1/2, y+1/2, z'
'-x+1/2, y+1/2, -z+1/2'
'-x, -y, -z'
'x, -y, z-1/2'
'-x+1/2, -y+1/2, -z'
'x+1/2, -y+1/2, z-1/2'

loop_
_atom_site_label
_atom_site_type_symbol
_atom_site_fract_x
_atom_site_fract_y
_atom_site_fract_z
_atom_site_U_iso_or_equiv
_atom_site_adp_type
_atom_site_occupancy
_atom_site_site_symmetry_order
_atom_site_calc_flag
_atom_site_refinement_flags_posn
_atom_site_refinement_flags_adp
_atom_site_refinement_flags_occupancy
_atom_site_disorder_assembly
_atom_site_disorder_group
Fe1 Fe 0.0000 0.24985(3) 0.2500 0.04837(11) Uani 1 2 d S T P . .
S1 S 0.05378(4) 0.28836(5) 0.39535(3) 0.05948(13) Uani 1 1 d . . . . .
S2 S 0.13755(5) 0.39384(6) 0.28278(3) 0.07284(17) Uani 1 1 d . . . . .
S3 S -0.09756(4) 0.06802(6) 0.25490(4) 0.07168(16) Uani 1 1 d . . . . .
N1 N 0.21360(13) 0.44327(18) 0.44676(11) 0.0707(5) Uani 1 1 d . . . . .
N2 N 0.0000 -0.1504(3) 0.2500 0.1005(11) Uani 1 2 d S T P . .
C1 C 0.14495(14) 0.38421(17) 0.38415(11) 0.0526(4) Uani 1 1 d . . . . .
C2 C 0.21371(18) 0.4344(2) 0.53197(13) 0.0772(6) Uani 1 1 d . . . . .
H2A H 0.2825 0.4316 0.5713 0.093 Uiso 1 1 calc R U . . .
H2B H 0.1815 0.3552 0.5374 0.093 Uiso 1 1 calc R U . . .
C3 C 0.1611(3) 0.5434(3) 0.5538(2) 0.1155(10) Uani 1 1 d . . . . .
H3A H 0.1941 0.6219 0.5506 0.173 Uiso 1 1 calc R U . . .
H3B H 0.1627 0.5322 0.6094 0.173 Uiso 1 1 calc R U . . .
H3C H 0.0927 0.5463 0.5155 0.173 Uiso 1 1 calc R U . . .
C4A C 0.2735(5) 0.5500(6) 0.4309(3) 0.0767(17) Uani 0.590(11) 1 d . . P A 1
H4A1 H 0.2675 0.5480 0.3731 0.092 Uiso 0.590(11) 1 calc R U P A 1
H4A2 H 0.2474 0.6311 0.4409 0.092 Uiso 0.590(11) 1 calc R U P A 1
C5A C 0.3800(4) 0.5387(8) 0.4856(5) 0.132(3) Uani 0.590(11) 1 d . . P A 1
H5A1 H 0.3869 0.5525 0.5424 0.198 Uiso 0.590(11) 1 calc R U P A 1
H5A2 H 0.4186 0.6013 0.4699 0.198 Uiso 0.590(11) 1 calc R U P A 1
H5A3 H 0.4039 0.4548 0.4801 0.198 Uiso 0.590(11) 1 calc R U P A 1
C4B C 0.3145(6) 0.4826(10) 0.4375(5) 0.076(2) Uani 0.410(11) 1 d . . P A 2
H4B1 H 0.3710 0.4433 0.4810 0.091 Uiso 0.410(11) 1 calc R U P A 2
H4B2 H 0.3146 0.4553 0.3839 0.091 Uiso 0.410(11) 1 calc R U P A 2
C5B C 0.3213(12) 0.6190(11) 0.4443(13) 0.178(8) Uani 0.410(11) 1 d . . P A 2
H5B1 H 0.2656 0.6567 0.4004 0.267 Uiso 0.410(11) 1 calc R U P A 2
H5B2 H 0.3828 0.6468 0.4397 0.267 Uiso 0.410(11) 1 calc R U P A 2
H5B3 H 0.3202 0.6448 0.4972 0.267 Uiso 0.410(11) 1 calc R U P A 2
C6 C 0.0000 -0.0232(3) 0.2500 0.0689(8) Uani 1 2 d S T P . .
C7 C 0.0861(4) -0.2236(3) 0.2450(2) 0.1386(15) Uani 1 1 d . . . . .
H7A H 0.1011 -0.2936 0.2845 0.166 Uiso 1 1 calc R U . . .
H7B H 0.1444 -0.1682 0.2613 0.166 Uiso 1 1 calc R U . . .
C8 C 0.0681(5) -0.2758(4) 0.1608(3) 0.189(2) Uani 1 1 d . . . . .
H8A H 0.0093 -0.3287 0.1434 0.284 Uiso 1 1 calc R U . . .
H8B H 0.1248 -0.3258 0.1625 0.284 Uiso 1 1 calc R U . . .
H8C H 0.0585 -0.2067 0.1221 0.284 Uiso 1 1 calc R U . . .

loop_
_atom_site_aniso_label
_atom_site_aniso_U_11
_atom_site_aniso_U_22
_atom_site_aniso_U_33
_atom_site_aniso_U_23
_atom_site_aniso_U_13
_atom_site_aniso_U_12
Fe1 0.0544(2) 0.04500(18) 0.04571(18) 0.000 0.01857(14) 0.000
S1 0.0633(3) 0.0669(3) 0.0518(2) 0.0038(2) 0.0254(2) -0.0078(2)
S2 0.0874(4) 0.0815(4) 0.0535(3) 0.0014(2) 0.0306(3) -0.0273(3)
S3 0.0725(3) 0.0689(3) 0.0684(3) 0.0027(2) 0.0201(3) -0.0160(3)
N1 0.0742(11) 0.0787(12) 0.0545(9) -0.0053(8) 0.0185(8) -0.0226(9)
N2 0.157(3) 0.0479(14) 0.0706(17) 0.000 0.0115(18) 0.000
C1 0.0594(10) 0.0476(9) 0.0495(9) 0.0027(7) 0.0187(7) -0.0008(7)
C2 0.0800(14) 0.0924(16) 0.0514(11) -0.0103(11) 0.0154(10) -0.0098(12)
C3 0.129(3) 0.120(3) 0.107(2) -0.0175(19) 0.054(2) 0.015(2)
C4A 0.078(3) 0.065(3) 0.074(2) 0.001(2) 0.013(2) -0.020(3)
C5A 0.074(3) 0.129(6) 0.156(5) 0.054(5) 0.000(3) -0.031(3)
C4B 0.066(4) 0.071(5) 0.088(4) -0.010(3) 0.024(3) -0.010(3)
C5B 0.192(14) 0.087(7) 0.32(2) -0.051(10) 0.176(16) -0.057(8)
C6 0.094(2) 0.0509(14) 0.0429(13) 0.000 0.0036(13) 0.000
C7 0.215(4) 0.0618(16) 0.109(2) 0.0003(15) 0.025(3) 0.047(2)
C8 0.318(8) 0.118(3) 0.127(3) -0.027(3) 0.077(4) 0.039(4)

loop_
_atom_type_symbol
_atom_type_description
_atom_type_scat_dispersion_real
_atom_type_scat_dispersion_imag
_atom_type_scat_source
C C 0.0033 0.0016 'International Tables Vol C Tables 4.2.6.8 and 6.1.1.4'
H H 0.0000 0.0000 'International Tables Vol C Tables 4.2.6.8 and 6.1.1.4'
Fe Fe 0.3463 0.8444 'International Tables Vol C Tables 4.2.6.8 and 6.1.1.4'
N N 0.0061 0.0033 'International Tables Vol C Tables 4.2.6.8 and 6.1.1.4'
S S 0.1246 0.1234 'International Tables Vol C Tables 4.2.6.8 and 6.1.1.4'

loop_
_geom_angle_atom_site_label_1
_geom_angle_atom_site_label_2
_geom_angle_atom_site_label_3
_geom_angle
_geom_angle_site_symmetry_1
_geom_angle_site_symmetry_3
S1 Fe1 S1 160.44(3) 2 .
S1 Fe1 S2 93.460(19) 2 .
S1 Fe1 S2 74.006(17) . .
S1 Fe1 S2 74.006(17) 2 2
S1 Fe1 S2 93.461(19) . 2
S2 Fe1 S2 101.40(4) . 2
S1 Fe1 S3 102.02(2) 2 .
S1 Fe1 S3 93.621(19) . .
S2 Fe1 S3 160.76(2) . .
S2 Fe1 S3 93.87(2) 2 .
S1 Fe1 S3 93.620(19) 2 2
S1 Fe1 S3 102.02(2) . 2
S2 Fe1 S3 93.87(2) . 2
S2 Fe1 S3 160.76(2) 2 2
S3 Fe1 S3 73.99(3) . 2
C1 S1 Fe1 86.71(6) . .
C1 S2 Fe1 86.45(6) . .
C6 S3 Fe1 86.67(8) . .
C1 N1 C2 120.97(17) . .
C1 N1 C4A 120.4(2) . .
C2 N1 C4A 116.2(2) . .
C1 N1 C4B 118.5(3) . .
C2 N1 C4B 117.3(3) . .
C6 N2 C7 121.09(18) . .
C6 N2 C7 121.08(18) . 2
C7 N2 C7 117.8(4) . 2
N1 C1 S1 123.48(14) . .
N1 C1 S2 123.71(14) . .
S1 C1 S2 112.80(10) . .
N1 C2 C3 113.0(2) . .
N1 C2 H2A 109.0 . .
C3 C2 H2A 109.0 . .
N1 C2 H2B 109.0 . .
C3 C2 H2B 109.0 . .
H2A C2 H2B 107.8 . .
C2 C3 H3A 109.5 . .
C2 C3 H3B 109.5 . .
H3A C3 H3B 109.5 . .
C2 C3 H3C 109.5 . .
H3A C3 H3C 109.5 . .
H3B C3 H3C 109.5 . .
C5A C4A N1 110.6(5) . .
C5A C4A H4A1 109.5 . .
N1 C4A H4A1 109.5 . .
C5A C4A H4A2 109.5 . .
N1 C4A H4A2 109.5 . .
H4A1 C4A H4A2 108.1 . .
C4A C5A H5A1 109.5 . .
C4A C5A H5A2 109.5 . .
H5A1 C5A H5A2 109.5 . .
C4A C5A H5A3 109.5 . .
H5A1 C5A H5A3 109.5 . .
H5A2 C5A H5A3 109.5 . .
C5B C4B N1 106.9(9) . .
C5B C4B H4B1 110.3 . .
N1 C4B H4B1 110.3 . .
C5B C4B H4B2 110.3 . .
N1 C4B H4B2 110.3 . .
H4B1 C4B H4B2 108.6 . .
C4B C5B H5B1 109.5 . .
C4B C5B H5B2 109.5 . .
H5B1 C5B H5B2 109.5 . .
C4B C5B H5B3 109.5 . .
H5B1 C5B H5B3 109.5 . .
H5B2 C5B H5B3 109.5 . .
N2 C6 S3 123.67(8) . .
N2 C6 S3 123.66(8) . 2
S3 C6 S3 112.67(16) . 2
N2 C7 C8 113.6(4) . .
N2 C7 H7A 108.8 . .
C8 C7 H7A 108.8 . .
N2 C7 H7B 108.8 . .
C8 C7 H7B 108.8 . .
H7A C7 H7B 107.7 . .
C7 C8 H8A 109.5 . .
C7 C8 H8B 109.5 . .
H8A C8 H8B 109.5 . .
C7 C8 H8C 109.5 . .
H8A C8 H8C 109.5 . .
H8B C8 H8C 109.5 . .

loop_
_geom_bond_atom_site_label_1
_geom_bond_atom_site_label_2
_geom_bond_distance
_geom_bond_site_symmetry_2
Fe1 S1 2.3730(5) 2
Fe1 S1 2.3731(5) .
Fe1 S2 2.3799(6) .
Fe1 S2 2.3799(6) 2
Fe1 S3 2.3833(6) .
Fe1 S3 2.3834(6) 2
S1 C1 1.7162(18) .
S2 C1 1.7182(18) .
S3 C6 1.7231(17) .
N1 C1 1.317(2) .
N1 C2 1.475(3) .
N1 C4A 1.496(5) .
N1 C4B 1.570(6) .
N2 C6 1.331(4) .
N2 C7 1.483(4) .
N2 C7 1.483(4) 2
C2 C3 1.492(4) .
C2 H2A 0.9700 .
C2 H2B 0.9700 .
C3 H3A 0.9600 .
C3 H3B 0.9600 .
C3 H3C 0.9600 .
C4A C5A 1.475(10) .
C4A H4A1 0.9700 .
C4A H4A2 0.9700 .
C5A H5A1 0.9600 .
C5A H5A2 0.9600 .
C5A H5A3 0.9600 .
C4B C5B 1.433(16) .
C4B H4B1 0.9700 .
C4B H4B2 0.9700 .
C5B H5B1 0.9600 .
C5B H5B2 0.9600 .
C5B H5B3 0.9600 .
C6 S3 1.7232(17) 2
C7 C8 1.484(5) .
C7 H7A 0.9700 .
C7 H7B 0.9700 .
C8 H8A 0.9600 .
C8 H8B 0.9600 .
C8 H8C 0.9600 .

loop_
_geom_torsion_atom_site_label_1
_geom_torsion_atom_site_label_2
_geom_torsion_atom_site_label_3
_geom_torsion_atom_site_label_4
_geom_torsion
_geom_torsion_site_symmetry_1
_geom_torsion_site_symmetry_4
C2 N1 C1 S1 -2.5(3) . .
C4A N1 C1 S1 -164.3(4) . .
C4B N1 C1 S1 156.6(5) . .
C2 N1 C1 S2 177.96(16) . .
C4A N1 C1 S2 16.2(5) . .
C4B N1 C1 S2 -22.9(5) . .
Fe1 S1 C1 N1 -177.99(18) . .
Fe1 S1 C1 S2 1.57(9) . .
Fe1 S2 C1 N1 177.99(18) . .
Fe1 S2 C1 S1 -1.56(9) . .
C1 N1 C2 C3 -95.2(3) . .
C4A N1 C2 C3 67.3(4) . .
C4B N1 C2 C3 105.5(5) . .
C1 N1 C4A C5A -137.3(6) . .
C2 N1 C4A C5A 60.1(8) . .
C4B N1 C4A C5A -40.4(7) . .
C1 N1 C4B C5B 118.7(10) . .
C2 N1 C4B C5B -81.4(12) . .
C4A N1 C4B C5B 15.7(10) . .
C7 N2 C6 S3 179.53(17) . .
C7 N2 C6 S3 -0.46(17) 2 .
C7 N2 C6 S3 -0.46(17) . 2
C7 N2 C6 S3 179.54(17) 2 2
Fe1 S3 C6 N2 180.000(0) . .
Fe1 S3 C6 S3 0.0 . 2
C6 N2 C7 C8 -101.9(3) . .
C7 N2 C7 C8 78.1(3) 2 .
